data_1563355
loop_
_publ_author_name
'Zhu, Xin-Qi'
'Hong, Pan'
'Zheng, Yan-Xin'
'Zhen, Ying-Ying'
'Hong, Feng-Lin'
'Lu, Xin'
'Ye, Long-Wu'

_publ_section_title
;
 Copper-catalyzed asymmetric cyclization of alkenyl diynes: method
 development and new mechanistic insights
;
_journal_name_full 'Chemical Science'
_journal_paper_doi 10.1039/D1SC02773E
_journal_year 2021
_chemical_absolute_configuration rm
_chemical_formula_moiety 'C25 H32 N2 O2 S'
_chemical_formula_sum 'C25 H32 N2 O2 S'
_chemical_formula_weight 425.09
_space_group_crystal_system orthorhombic
_space_group_IT_number 18
_space_group_name_Hall 'P 2 2ab'
_space_group_name_H-M_alt 'P 21 21 2'
_atom_sites_solution_hydrogens geom
_atom_sites_solution_primary dual
_audit_creation_date 2020-07-28
_audit_creation_method
;
Olex2 1.2
(compiled 2018.05.29 svn.r3508 for OlexSys, GUI svn.r5506)
;
_audit_update_record
;
2020-11-24 deposited with the CCDC.	2021-06-11 downloaded from the CCDC.
;
_cell_angle_alpha 90
_cell_angle_beta 90
_cell_angle_gamma 90
_cell_formula_units_Z 8
_cell_length_a 24.65475(12)
_cell_length_b 20.81653(9)
_cell_length_c 8.55464(4)
_cell_measurement_reflns_used 61773
_cell_measurement_temperature 100.00(10)
_cell_measurement_theta_max 69.4210
_cell_measurement_theta_min 2.7760
_cell_volume 4390.47(4)
_computing_cell_refinement 'CrysAlisPro 1.171.40.80a (Rigaku OD, 2020)'
_computing_data_collection 'CrysAlisPro 1.171.40.80a (Rigaku OD, 2020)'
_computing_data_reduction 'CrysAlisPro 1.171.40.80a (Rigaku OD, 2020)'
_computing_molecular_graphics 'Olex2 (Dolomanov et al., 2009)'
_computing_publication_material 'Olex2 (Dolomanov et al., 2009)'
_computing_structure_refinement 'ShelXL (Sheldrick, 2015)'
_computing_structure_solution 'ShelXT (Sheldrick, 2015)'
_diffrn_ambient_environment N~2~
_diffrn_ambient_temperature 100.00(10)
_diffrn_detector 'Hybrid Pixel Array Detector'
_diffrn_detector_area_resol_mean 10.0000
_diffrn_detector_type HyPix
_diffrn_measured_fraction_theta_full 0.993
_diffrn_measured_fraction_theta_max 0.976
_diffrn_measurement_details
;
List of Runs (angles in degrees, time in seconds):

  # Type    Start    End  Width  t~exp~   \w     \q     \k     \f   Frames
#--------------------------------------------------------------------------
  1  \w     19.00  51.00   0.50    0.15    --   43.35  38.00   0.00   64
  2  \w     62.00  91.00   0.50    0.15    --   43.35  38.00   0.00   58
  3  \w    111.00 136.00   0.50    0.61    --   97.59 119.00 -49.00   50
  4  \w    142.00 173.00   0.50    0.61    --   97.59 125.00   0.00   62
  5  \w     93.00 118.00   0.50    0.61    --   97.59 158.00 104.00   50
  6  \w     85.00 110.00   0.50    0.15    --   43.35 158.00 104.00   50
  7  \w    -48.00 -18.00   0.50    0.15    --  -43.35 -38.00   0.00   60
  8  \w    -69.00 -12.00   0.50    0.15    --  -43.35 -77.00  90.00  114
  9  \w    -78.00 -14.00   0.50    0.15    --  -43.35 -77.00  30.00  128
 10  \w    -61.00 -12.00   0.50    0.15    --  -43.35 -77.00 -90.00   98
 11  \w    -64.00 -12.00   0.50    0.15    --  -43.35 -77.00-150.00  104
 12  \w    -82.00 -57.00   0.50    0.61    --  -90.25 -83.00 -92.05   50
 13  \w    -86.00 -59.00   0.50    0.61    --  -90.25 -77.00 -90.00   54
 14  \w    -87.00 -57.00   0.50    0.61    --  -90.25 -81.00-136.43   60
 15  \w    -83.00 -58.00   0.50    0.61    --  -90.25 -79.00 -60.28   50
 16  \w    -98.00 -57.00   0.50    0.61    --  -90.25 -83.00 -40.72   82
 17  \w    -84.00 -57.00   0.50    0.61    --  -90.25 -83.00  31.43   54
 18  \w    -85.00 -59.00   0.50    0.61    --  -90.25 -78.00 114.32   52
 19  \w    -83.00 -58.00   0.50    0.61    --  -90.25 -79.00 176.49   50
 20  \w    -84.00 -58.00   0.50    0.61    --  -90.25 -80.00 100.79   52
 21  \w    -98.00 -57.00   0.50    0.61    --  -90.25 -81.00  79.73   82
 22  \w    -94.00 -58.00   0.50    0.61    --  -90.25 -79.00  -9.43   72
 23  \w   -107.00 -82.00   0.50    0.15    --  -43.35-158.00  70.00   50
 24  \w   -148.00 -76.00   0.50    0.61    --  -90.25-158.00  70.00  144
 25  \w   -111.00 -12.00   0.50    0.15    --  -43.35 -77.00 -30.00  198
 26  \w     59.00  84.00   0.50    0.15    --   43.35-158.00  70.00   50
 27  \w     83.00 109.00   0.50    0.61    --   97.59-158.00  70.00   52
 28  \w     75.00 105.00   0.50    0.61    --   97.59 -94.00  60.00   60
 29  \w     51.00 111.00   0.50    0.61    --   97.59-125.00 -60.00  120
 30  \w     90.00 115.00   0.50    0.61    --   97.59-125.00-180.00   50
 31  \w     55.00  86.00   0.50    0.61    --   97.59-125.00-180.00   62
 32  \w     34.00 106.00   0.50    0.61    --   97.59-119.00-135.00  144
 33  \w     28.00  80.00   0.50    0.15    --   43.35-119.00-135.00  104
 34  \w     25.00 105.00   0.50    0.61    --   97.59 -77.00 -60.00  160
 35  \w     42.00  70.00   0.50    0.61    --   97.59 -94.00  60.00   56
 36  \w     22.00  88.00   0.50    0.61    --   97.59 -94.00  30.00  132
 37  \w     24.00 102.00   0.50    0.61    --   97.59 -77.00  60.00  156
 38  \w    -86.00  -9.00   0.50    0.15    --  -43.35 119.00 -49.00  154
 39  \w    -80.00 -54.00   0.50    0.61    --  -90.25 119.00 -49.00   52
 40  \w   -109.00 -41.00   0.50    0.15    --  -43.35 158.00 104.00  136
 41  \w   -108.00  -9.00   0.50    0.15    --  -43.35 -19.00 150.00  198
 42  \w   -116.00 -13.00   0.50    0.15    --  -43.35 -77.00 150.00  206
 43  \w   -113.00 -79.00   0.50    0.15    --  -43.35 -77.00  90.00   68
 44  \w   -121.00 -63.00   0.50    0.15    --  -43.35 -38.00   0.00  116
 45  \w   -117.00 -70.00   0.50    0.15    --  -43.35 -77.00 -90.00   94
 46  \w   -122.00 -96.00   0.50    0.61    --  -90.25-119.00-135.00   52
 47  \w   -125.00 -57.00   0.50    0.61    --  -90.25 -83.00 -65.51  136
 48  \w   -122.00 -60.00   0.50    0.61    --  -90.25 -76.00  42.63  124
 49  \w   -130.00-104.00   0.50    0.61    --  -90.25 -83.00 -92.05   52
 50  \w   -152.00 -57.00   0.50    0.61    --  -90.25 -82.00-105.70  190
 51  \w   -151.00 -58.00   0.50    0.61    --  -90.25 -79.00-167.13  186
 52  \w   -163.00-116.00   0.50    0.61    --  -90.25 -79.00  -9.43   94
 53  \w   -155.00 -95.00   0.50    0.61    --  -90.25 -79.00 -60.28  120
 54  \w   -160.00 -59.00   0.50    0.61    --  -90.25 -77.00  60.00  202
 55  \w   -145.00 -60.00   0.50    0.61    --  -90.25 -75.00 163.61  170
 56  \w   -164.00 -57.00   0.50    0.61    --  -90.25 -81.00 134.78  214
 57  \w   -162.00 -58.00   0.50    0.61    --  -90.25 -80.00  13.76  208
 58  \w   -163.00 -59.00   0.50    0.61    --  -90.25 -77.00 -30.00  208
 59  \w   -165.00 -58.00   0.50    0.61    --  -90.25 -80.00-151.45  214
 60  \w   -163.00-137.00   0.50    0.61    --  -90.25 -83.00 -40.72   52
 61  \w   -165.00 -59.00   0.50    0.61    --  -90.25 -77.00   0.00  212
 62  \w   -162.00-100.00   0.50    0.61    --  -90.25 -79.00 176.49  124
 63  \w   -165.00 -57.00   0.50    0.61    --  -90.25 -83.00  95.01  216
 64  \w   -145.00 -57.00   0.50    0.61    --  -90.25 -81.00-117.67  176
 65  \w   -165.00-115.00   0.50    0.61    --  -90.25 -81.00  79.73  100
 66  \w   -163.00 -59.00   0.50    0.61    --  -90.25 -77.00 150.00  208
 67  \w   -161.00-101.00   0.50    0.61    --  -90.25 -80.00 100.79  120
;
_diffrn_measurement_device 'four-circle diffractometer'
_diffrn_measurement_device_type 'XtaLAB Synergy, Dualflex, HyPix'
_diffrn_measurement_method '\w scans'
_diffrn_orient_matrix_type 'CrysAlisPro convention (1999,Acta A55,543-557)'
_diffrn_orient_matrix_UB_11 -0.0027097000
_diffrn_orient_matrix_UB_12 0.0732171000
_diffrn_orient_matrix_UB_13 0.0250441000
_diffrn_orient_matrix_UB_21 -0.0618999000
_diffrn_orient_matrix_UB_22 -0.0018124000
_diffrn_orient_matrix_UB_23 -0.0242871000
_diffrn_orient_matrix_UB_31 -0.0080963000
_diffrn_orient_matrix_UB_32 -0.0105965000
_diffrn_orient_matrix_UB_33 0.1766832000
_diffrn_radiation_monochromator mirror
_diffrn_radiation_probe x-ray
_diffrn_radiation_type CuK\a
_diffrn_radiation_wavelength 1.54184
_diffrn_reflns_av_R_equivalents 0.0585
_diffrn_reflns_av_unetI/netI 0.0219
_diffrn_reflns_Laue_measured_fraction_full 0.993
_diffrn_reflns_Laue_measured_fraction_max 0.976
_diffrn_reflns_limit_h_max 29
_diffrn_reflns_limit_h_min -29
_diffrn_reflns_limit_k_max 24
_diffrn_reflns_limit_k_min -25
_diffrn_reflns_limit_l_max 10
_diffrn_reflns_limit_l_min -9
_diffrn_reflns_number 101872
_diffrn_reflns_point_group_measured_fraction_full 0.989
_diffrn_reflns_point_group_measured_fraction_max 0.967
_diffrn_reflns_theta_full 67.684
_diffrn_reflns_theta_max 69.478
_diffrn_reflns_theta_min 2.778
_diffrn_source 'micro-focus sealed X-ray tube'
_diffrn_source_type 'PhotonJet (Cu) X-ray Source'
_exptl_absorpt_coefficient_mu 1.493
_exptl_absorpt_correction_T_max 1.00000
_exptl_absorpt_correction_T_min 0.47710
_exptl_absorpt_correction_type multi-scan
_exptl_absorpt_process_details
;
CrysAlisPro 1.171.40.80a (Rigaku Oxford Diffraction, 2020)
Empirical absorption correction using spherical harmonics,
 implemented in SCALE3 ABSPACK scaling algorithm.
;
_exptl_crystal_colour 'clear light colourless'
_exptl_crystal_colour_lustre clear
_exptl_crystal_colour_modifier light
_exptl_crystal_colour_primary colourless
_exptl_crystal_density_diffrn 1.286
_exptl_crystal_description block
_exptl_crystal_F_000 1828
_exptl_crystal_recrystallization_method 'Re-crystallisation from solvent: hexane and ethyl acetate'
_exptl_crystal_size_max 0.1
_exptl_crystal_size_mid 0.1
_exptl_crystal_size_min 0.05
_refine_diff_density_max 0.173
_refine_diff_density_min -0.292
_refine_diff_density_rms 0.040
_refine_ls_abs_structure_details
;
 Flack x determined using 3357 quotients [(I+)-(I-)]/[(I+)+(I-)]
 (Parsons and Flack (2004), Acta Cryst. A60, s61).
;
_refine_ls_abs_structure_Flack -0.005(4)
_refine_ls_extinction_method none
_refine_ls_goodness_of_fit_ref 0.983
_refine_ls_hydrogen_treatment constr
_refine_ls_matrix_type full
_refine_ls_number_parameters 547
_refine_ls_number_reflns 7983
_refine_ls_number_restraints 0
_refine_ls_restrained_S_all 0.983
_refine_ls_R_factor_all 0.0277
_refine_ls_R_factor_gt 0.0270
_refine_ls_shift/su_max 0.005
_refine_ls_shift/su_mean 0.001
_refine_ls_structure_factor_coef Fsqd
_refine_ls_weighting_details
;
 w=1/[\s^2^(Fo^2^)+(0.0440P)^2^+1.1100P]
 where P=(Fo^2^+2Fc^2^)/3
;
_refine_ls_weighting_scheme calc
_refine_ls_wR_factor_gt 0.0702
_refine_ls_wR_factor_ref 0.0707
_reflns_Friedel_coverage 0.764
_reflns_Friedel_fraction_full 0.984
_reflns_Friedel_fraction_max 0.956
_reflns_number_gt 7804
_reflns_number_total 7983
_reflns_threshold_expression 'I > 2\s(I)'
_cod_data_source_file d1sc02773e2.cif
_cod_data_source_block exp_633
_cod_depositor_comments
;

2022-05-30
Z value and formula fixed to values more according to usual
chemical conventions.                 miguel
;
_cod_original_formula_sum 'C50 H65 N4 O4 S2'
_cod_original_formula_weight 850.18
_cod_original_formula_moiety '2(C25 H32 N2 O2 S)'
_cod_original_formula_units_Z 4
_cod_database_code 1563355
_shelxl_version_number 2013-2
_shelx_space_group_comment
;
The symmetry employed for this shelxl refinement is uniquely defined
by the following loop, which should always be used as a source of
symmetry information in preference to the above space-group names.
They are only intended as comments.
;
_diffrn_oxdiff_digest_frames
;
01108dda27f94ac336a2a2d8762b43d3b507436ea10
;
_reflns_odcompleteness_completeness 99.95
_reflns_odcompleteness_iscentric 1
_reflns_odcompleteness_theta 63.60
_olex2_refinement_description
;
1. Fixed Uiso
 At 1.2 times of:
  All C(H) groups, All C(H,H) groups
 At 1.5 times of:
  All C(H,H,H) groups
2.a Ternary CH refined with riding coordinates:
 C35(H35), C36(H36), C37(H37), C39(H39), C42(H42), C10(H10), C11(H11),
 C15(H15), C16(H16), C17(H17)
2.b Secondary CH2 refined with riding coordinates:
 C33(H33A,H33B), C34(H34A,H34B), C38(H38A,H38B), C40(H40A,H40B), C41(H41A,
 H41B), C8(H8A,H8B), C9(H9A,H9B), C12(H12A,H12B), C13(H13A,H13B), C14(H14A,H14B)
2.c Aromatic/amide H refined with riding coordinates:
 C28(H28), C29(H29), C30(H30), C31(H31), C44(H44), C45(H45), C46(H46),
 C47(H47), C3(H3), C4(H4), C5(H5), C6(H6), C19(H19), C20(H20), C21(H21),
 C22(H22)
2.d Idealised Me refined as rotating group:
 C26(H26A,H26B,H26C), C49(H49A,H49B,H49C), C50(H50A,H50B,H50C), C1(H1A,H1B,
 H1C), C24(H24A,H24B,H24C), C25(H25A,H25B,H25C)
;
_olex2_submission_special_instructions 'No special instructions were received'
_oxdiff_exptl_absorpt_empirical_details
;
Empirical correction (ABSPACK) includes:
- Absorption correction using spherical harmonics
- Frame scaling
;
_oxdiff_exptl_absorpt_empirical_full_max 1.774
_oxdiff_exptl_absorpt_empirical_full_min 0.557

loop_
_space_group_symop_operation_xyz
'x, y, z'
'-x, -y, z'
'-x+1/2, y+1/2, -z'
'x+1/2, -y+1/2, -z'

loop_
_atom_site_label
_atom_site_type_symbol
_atom_site_fract_x
_atom_site_fract_y
_atom_site_fract_z
_atom_site_U_iso_or_equiv
_atom_site_adp_type
_atom_site_occupancy
_atom_site_site_symmetry_order
_atom_site_calc_flag
_atom_site_refinement_flags_posn
_atom_site_refinement_flags_adp
_atom_site_refinement_flags_occupancy
_atom_site_disorder_assembly
_atom_site_disorder_group
S1 S 0.76243(2) 0.54032(2) 0.74562(6) 0.02135(11) Uani 1 1 d . . . . .
O1 O 0.77990(6) 0.47509(7) 0.7254(2) 0.0297(3) Uani 1 1 d . . . . .
O2 O 0.76843(6) 0.57125(7) 0.89429(18) 0.0283(3) Uani 1 1 d . . . . .
N1 N 0.87592(8) 0.93867(9) 0.8704(3) 0.0377(5) Uani 1 1 d . . . . .
N2 N 0.79654(7) 0.58292(7) 0.6202(2) 0.0204(3) Uani 1 1 d . . . . .
C26 C 0.53222(9) 0.57481(13) 0.5183(3) 0.0382(6) Uani 1 1 d . . . . .
H26A H 0.5055 0.5614 0.5931 0.057 Uiso 1 1 calc GR . . . .
H26B H 0.5274 0.5513 0.4228 0.057 Uiso 1 1 calc GR . . . .
H26C H 0.5281 0.6199 0.4981 0.057 Uiso 1 1 calc GR . . . .
C27 C 0.58813(8) 0.56206(10) 0.5823(3) 0.0265(4) Uani 1 1 d . . . . .
C28 C 0.61155(9) 0.60567(10) 0.6856(3) 0.0297(5) Uani 1 1 d . . . . .
H28 H 0.5916 0.6410 0.7191 0.036 Uiso 1 1 calc R . . . .
C29 C 0.61813(9) 0.50810(10) 0.5386(3) 0.0276(4) Uani 1 1 d . . . . .
H29 H 0.6025 0.4776 0.4732 0.033 Uiso 1 1 calc R . . . .
C30 C 0.67090(9) 0.49932(9) 0.5913(2) 0.0240(4) Uani 1 1 d . . . . .
H30 H 0.6907 0.4635 0.5606 0.029 Uiso 1 1 calc R . . . .
C31 C 0.66387(8) 0.59750(9) 0.7392(3) 0.0275(4) Uani 1 1 d . . . . .
H31 H 0.6790 0.6272 0.8077 0.033 Uiso 1 1 calc R . . . .
C32 C 0.69371(8) 0.54484(9) 0.6906(2) 0.0206(4) Uani 1 1 d . . . . .
C33 C 0.79278(8) 0.65403(9) 0.6241(3) 0.0219(4) Uani 1 1 d . . . . .
H33A H 0.8125 0.6714 0.7126 0.026 Uiso 1 1 calc R . . . .
H33B H 0.7553 0.6679 0.6303 0.026 Uiso 1 1 calc R . . . .
C34 C 0.79722(9) 0.56242(10) 0.4548(2) 0.0240(4) Uani 1 1 d . . . . .
H34A H 0.7612 0.5636 0.4095 0.029 Uiso 1 1 calc R . . . .
H34B H 0.8121 0.5195 0.4436 0.029 Uiso 1 1 calc R . . . .
C35 C 0.83412(8) 0.61257(10) 0.3811(2) 0.0249(4) Uani 1 1 d . . . . .
H35 H 0.8257 0.6169 0.2696 0.030 Uiso 1 1 calc R . . . .
C36 C 0.81877(8) 0.67546(10) 0.4686(2) 0.0224(4) Uani 1 1 d . . . . .
H36 H 0.7922 0.6996 0.4069 0.027 Uiso 1 1 calc R . . . .
C37 C 0.89657(8) 0.60305(10) 0.4038(2) 0.0254(4) Uani 1 1 d . . . . .
H37 H 0.9139 0.6021 0.3007 0.031 Uiso 1 1 calc R . . . .
C38 C 0.91669(9) 0.54449(11) 0.4995(3) 0.0290(5) Uani 1 1 d . . . . .
H38A H 0.8868 0.5242 0.5544 0.035 Uiso 1 1 calc R . . . .
H38B H 0.9337 0.5130 0.4318 0.035 Uiso 1 1 calc R . . . .
C39 C 0.91733(8) 0.66348(10) 0.4944(2) 0.0225(4) Uani 1 1 d . . . . .
H39 H 0.9499 0.6798 0.4423 0.027 Uiso 1 1 calc R . . . .
C40 C 0.95787(8) 0.57225(10) 0.6151(3) 0.0272(4) Uani 1 1 d . . . . .
H40A H 0.9933 0.5771 0.5671 0.033 Uiso 1 1 calc R . . . .
H40B H 0.9612 0.5453 0.7072 0.033 Uiso 1 1 calc R . . . .
C41 C 0.93318(8) 0.63759(10) 0.6558(2) 0.0235(4) Uani 1 1 d . . . . .
H41A H 0.9595 0.6653 0.7064 0.028 Uiso 1 1 calc R . . . .
H41B H 0.9017 0.6330 0.7229 0.028 Uiso 1 1 calc R . . . .
C42 C 0.87189(8) 0.71381(9) 0.4786(2) 0.0225(4) Uani 1 1 d . . . . .
H42 H 0.8768 0.7324 0.3743 0.027 Uiso 1 1 calc R . . . .
C43 C 0.87298(8) 0.77070(9) 0.5893(2) 0.0213(4) Uani 1 1 d . . . . .
C44 C 0.82555(9) 0.80204(10) 0.6351(3) 0.0272(5) Uani 1 1 d . . . . .
H44 H 0.7923 0.7855 0.6034 0.033 Uiso 1 1 calc R . . . .
C45 C 0.92141(8) 0.79798(10) 0.6403(2) 0.0238(4) Uani 1 1 d . . . . .
H45 H 0.9539 0.7784 0.6125 0.029 Uiso 1 1 calc R . . . .
C46 C 0.92309(8) 0.85317(9) 0.7310(3) 0.0238(4) Uani 1 1 d . . . . .
H46 H 0.9565 0.8699 0.7612 0.029 Uiso 1 1 calc R . . . .
C47 C 0.82641(9) 0.85696(10) 0.7263(3) 0.0304(5) Uani 1 1 d . . . . .
H47 H 0.7938 0.8763 0.7540 0.036 Uiso 1 1 calc R . . . .
C48 C 0.87520(9) 0.88418(9) 0.7777(3) 0.0256(4) Uani 1 1 d . . . . .
C49 C 0.82544(10) 0.97236(11) 0.9021(3) 0.0377(6) Uani 1 1 d . . . . .
H49A H 0.8093 0.9856 0.8052 0.057 Uiso 1 1 calc GR . . . .
H49B H 0.8327 1.0095 0.9654 0.057 Uiso 1 1 calc GR . . . .
H49C H 0.8010 0.9443 0.9565 0.057 Uiso 1 1 calc GR . . . .
C50 C 0.92595(11) 0.96803(11) 0.9140(3) 0.0391(6) Uani 1 1 d . . . . .
H50A H 0.9491 0.9366 0.9616 0.059 Uiso 1 1 calc GR . . . .
H50B H 0.9190 1.0021 0.9870 0.059 Uiso 1 1 calc GR . . . .
H50C H 0.9433 0.9852 0.8227 0.059 Uiso 1 1 calc GR . . . .
S2 S 0.87617(2) 0.28834(2) 0.38113(6) 0.02104(11) Uani 1 1 d . . . . .
O3 O 0.82670(6) 0.25919(7) 0.32869(17) 0.0264(3) Uani 1 1 d . . . . .
O4 O 0.92705(6) 0.25601(7) 0.36066(18) 0.0291(3) Uani 1 1 d . . . . .
N3 N 0.86923(7) 0.30063(8) 0.56658(19) 0.0200(3) Uani 1 1 d . . . . .
N4 N 0.56784(8) 0.28186(11) 0.8851(3) 0.0407(5) Uani 1 1 d . . . . .
C1 C 0.89550(10) 0.53175(11) -0.0040(3) 0.0312(5) Uani 1 1 d . . . . .
H1A H 0.8870 0.5195 -0.1094 0.047 Uiso 1 1 calc GR . . . .
H1B H 0.9318 0.5484 -0.0001 0.047 Uiso 1 1 calc GR . . . .
H1C H 0.8705 0.5642 0.0304 0.047 Uiso 1 1 calc GR . . . .
C2 C 0.89123(9) 0.47391(9) 0.1013(2) 0.0236(4) Uani 1 1 d . . . . .
C3 C 0.84054(8) 0.45257(10) 0.1527(2) 0.0238(4) Uani 1 1 d . . . . .
H3 H 0.8096 0.4757 0.1266 0.029 Uiso 1 1 calc R . . . .
C4 C 0.93692(9) 0.43943(10) 0.1460(2) 0.0247(4) Uani 1 1 d . . . . .
H4 H 0.9710 0.4537 0.1145 0.030 Uiso 1 1 calc R . . . .
C5 C 0.93300(8) 0.38431(9) 0.2363(2) 0.0226(4) Uani 1 1 d . . . . .
H5 H 0.9640 0.3620 0.2657 0.027 Uiso 1 1 calc R . . . .
C6 C 0.83588(8) 0.39731(9) 0.2422(2) 0.0224(4) Uani 1 1 d . . . . .
H6 H 0.8019 0.3833 0.2752 0.027 Uiso 1 1 calc R . . . .
C7 C 0.88215(8) 0.36289(9) 0.2823(2) 0.0202(4) Uani 1 1 d . . . . .
C8 C 0.91438(8) 0.32498(10) 0.6623(2) 0.0233(4) Uani 1 1 d . . . . .
H8A H 0.9223 0.3696 0.6390 0.028 Uiso 1 1 calc R . . . .
H8B H 0.9469 0.2995 0.6479 0.028 Uiso 1 1 calc R . . . .
C9 C 0.81796(8) 0.32571(9) 0.6312(2) 0.0191(4) Uani 1 1 d . . . . .
H9A H 0.7887 0.2952 0.6170 0.023 Uiso 1 1 calc R . . . .
H9B H 0.8081 0.3660 0.5821 0.023 Uiso 1 1 calc R . . . .
C10 C 0.83072(8) 0.33541(9) 0.8071(2) 0.0187(4) Uani 1 1 d . . . . .
H10 H 0.8253 0.3805 0.8357 0.022 Uiso 1 1 calc R . . . .
C11 C 0.89143(8) 0.31715(9) 0.8259(2) 0.0218(4) Uani 1 1 d . . . . .
H11 H 0.9092 0.3474 0.8972 0.026 Uiso 1 1 calc R . . . .
C12 C 0.82107(8) 0.17581(9) 0.8051(3) 0.0244(4) Uani 1 1 d . . . . .
H12A H 0.8133 0.1939 0.7030 0.029 Uiso 1 1 calc R . . . .
H12B H 0.7912 0.1485 0.8370 0.029 Uiso 1 1 calc R . . . .
C13 C 0.91747(9) 0.19256(10) 0.8015(3) 0.0291(5) Uani 1 1 d . . . . .
H13A H 0.9244 0.2061 0.6949 0.035 Uiso 1 1 calc R . . . .
H13B H 0.9512 0.1782 0.8479 0.035 Uiso 1 1 calc R . . . .
C14 C 0.87497(10) 0.13913(10) 0.8055(3) 0.0311(5) Uani 1 1 d . . . . .
H14A H 0.8786 0.1132 0.8991 0.037 Uiso 1 1 calc R . . . .
H14B H 0.8780 0.1116 0.7145 0.037 Uiso 1 1 calc R . . . .
C15 C 0.89254(8) 0.24805(10) 0.8978(2) 0.0228(4) Uani 1 1 d . . . . .
H15 H 0.9110 0.2500 0.9991 0.027 Uiso 1 1 calc R . . . .
C16 C 0.83232(8) 0.22850(9) 0.9260(2) 0.0201(4) Uani 1 1 d . . . . .
H16 H 0.8292 0.2098 1.0308 0.024 Uiso 1 1 calc R . . . .
C17 C 0.80032(8) 0.29182(9) 0.9222(2) 0.0178(4) Uani 1 1 d . . . . .
H17 H 0.8061 0.3113 1.0252 0.021 Uiso 1 1 calc R . . . .
C18 C 0.73947(8) 0.28740(9) 0.9041(2) 0.0182(4) Uani 1 1 d . . . . .
C19 C 0.70944(8) 0.33600(9) 0.8320(2) 0.0210(4) Uani 1 1 d . . . . .
H19 H 0.7277 0.3703 0.7865 0.025 Uiso 1 1 calc R . . . .
C20 C 0.71007(8) 0.23710(10) 0.9709(2) 0.0216(4) Uani 1 1 d . . . . .
H20 H 0.7287 0.2039 1.0200 0.026 Uiso 1 1 calc R . . . .
C21 C 0.65408(8) 0.23514(10) 0.9664(2) 0.0248(4) Uani 1 1 d . . . . .
H21 H 0.6360 0.2009 1.0126 0.030 Uiso 1 1 calc R . . . .
C22 C 0.65326(8) 0.33461(10) 0.8264(2) 0.0243(4) Uani 1 1 d . . . . .
H22 H 0.6347 0.3679 0.7775 0.029 Uiso 1 1 calc R . . . .
C23 C 0.62392(8) 0.28401(10) 0.8931(2) 0.0250(4) Uani 1 1 d . . . . .
C24 C 0.53898(9) 0.32597(12) 0.7883(3) 0.0354(5) Uani 1 1 d . . . . .
H24A H 0.5429 0.3686 0.8293 0.053 Uiso 1 1 calc GR . . . .
H24B H 0.5013 0.3145 0.7864 0.053 Uiso 1 1 calc GR . . . .
H24C H 0.5533 0.3244 0.6840 0.053 Uiso 1 1 calc GR . . . .
C25 C 0.53946(9) 0.22745(12) 0.9482(3) 0.0356(5) Uani 1 1 d . . . . .
H25A H 0.5524 0.1889 0.8993 0.053 Uiso 1 1 calc GR . . . .
H25B H 0.5013 0.2320 0.9287 0.053 Uiso 1 1 calc GR . . . .
H25C H 0.5457 0.2251 1.0588 0.053 Uiso 1 1 calc GR . . . .

loop_
_atom_site_aniso_label
_atom_site_aniso_U_11
_atom_site_aniso_U_22
_atom_site_aniso_U_33
_atom_site_aniso_U_23
_atom_site_aniso_U_13
_atom_site_aniso_U_12
S1 0.0237(2) 0.0175(2) 0.0228(2) 0.00242(18) -0.00091(19) 0.00008(17)
O1 0.0296(8) 0.0189(6) 0.0405(9) 0.0052(6) -0.0022(7) 0.0031(6)
O2 0.0333(8) 0.0298(7) 0.0219(7) 0.0026(6) -0.0022(6) -0.0045(6)
N1 0.0355(10) 0.0251(9) 0.0525(13) -0.0086(9) 0.0155(10) -0.0058(8)
N2 0.0230(8) 0.0165(8) 0.0217(9) -0.0023(7) 0.0018(7) 0.0000(6)
C26 0.0270(12) 0.0436(14) 0.0439(15) 0.0029(11) -0.0012(11) 0.0064(10)
C27 0.0232(10) 0.0272(10) 0.0291(12) 0.0045(8) 0.0046(9) 0.0013(8)
C28 0.0260(11) 0.0195(10) 0.0434(13) -0.0017(9) 0.0089(9) 0.0027(8)
C29 0.0274(11) 0.0287(10) 0.0266(11) -0.0047(9) -0.0001(9) -0.0007(9)
C30 0.0273(10) 0.0192(9) 0.0255(11) -0.0033(8) 0.0023(8) 0.0023(8)
C31 0.0278(10) 0.0199(9) 0.0348(12) -0.0072(9) 0.0075(9) -0.0032(8)
C32 0.0229(10) 0.0174(9) 0.0216(10) 0.0023(7) 0.0021(8) -0.0013(8)
C33 0.0221(9) 0.0162(9) 0.0275(11) -0.0003(8) 0.0030(8) -0.0004(7)
C34 0.0256(10) 0.0246(10) 0.0218(10) -0.0040(8) -0.0004(8) -0.0008(8)
C35 0.0287(11) 0.0294(10) 0.0167(10) -0.0014(8) -0.0010(8) -0.0013(8)
C36 0.0242(10) 0.0229(10) 0.0202(10) 0.0025(8) -0.0031(8) 0.0003(8)
C37 0.0269(10) 0.0307(10) 0.0186(10) -0.0042(8) 0.0054(8) -0.0018(8)
C38 0.0270(10) 0.0264(10) 0.0336(12) -0.0062(9) 0.0019(9) 0.0023(9)
C39 0.0232(9) 0.0261(10) 0.0182(10) -0.0002(8) 0.0050(8) -0.0019(8)
C40 0.0226(10) 0.0284(10) 0.0308(11) -0.0034(9) 0.0026(9) 0.0048(8)
C41 0.0232(10) 0.0257(10) 0.0218(11) -0.0018(8) 0.0004(8) 0.0024(8)
C42 0.0264(10) 0.0245(10) 0.0166(9) 0.0053(8) 0.0014(8) -0.0026(8)
C43 0.0237(9) 0.0195(9) 0.0208(10) 0.0069(7) 0.0019(8) -0.0002(8)
C44 0.0222(10) 0.0218(10) 0.0376(13) 0.0045(9) -0.0005(9) -0.0022(8)
C45 0.0218(10) 0.0241(10) 0.0253(11) 0.0048(8) 0.0041(8) 0.0010(8)
C46 0.0225(10) 0.0231(9) 0.0259(11) 0.0034(8) 0.0007(8) -0.0028(8)
C47 0.0226(10) 0.0227(10) 0.0460(14) 0.0028(10) 0.0078(10) 0.0023(8)
C48 0.0292(10) 0.0198(9) 0.0278(11) 0.0044(8) 0.0065(9) -0.0025(8)
C49 0.0441(14) 0.0252(11) 0.0437(14) -0.0002(10) 0.0178(11) 0.0020(9)
C50 0.0473(14) 0.0314(12) 0.0385(14) -0.0054(10) -0.0118(11) 0.0035(10)
S2 0.0247(2) 0.0185(2) 0.0199(2) -0.00143(18) 0.00501(19) -0.00164(18)
O3 0.0328(8) 0.0242(7) 0.0221(7) -0.0036(6) 0.0023(6) -0.0088(6)
O4 0.0310(8) 0.0233(7) 0.0330(8) 0.0000(6) 0.0109(7) 0.0034(6)
N3 0.0176(8) 0.0236(8) 0.0188(9) -0.0005(6) 0.0010(6) -0.0010(6)
N4 0.0201(9) 0.0635(14) 0.0384(11) 0.0165(11) -0.0024(8) -0.0054(9)
C1 0.0377(12) 0.0324(11) 0.0234(11) 0.0049(9) -0.0042(9) -0.0062(9)
C2 0.0306(11) 0.0237(9) 0.0165(9) -0.0030(8) -0.0007(8) -0.0044(8)
C3 0.0268(10) 0.0238(10) 0.0208(10) -0.0029(8) -0.0014(8) 0.0003(8)
C4 0.0264(10) 0.0246(10) 0.0231(11) -0.0011(8) 0.0030(8) -0.0075(8)
C5 0.0233(9) 0.0236(9) 0.0210(10) -0.0031(8) 0.0002(8) -0.0008(8)
C6 0.0227(9) 0.0259(9) 0.0185(10) -0.0038(8) 0.0031(8) -0.0036(8)
C7 0.0259(10) 0.0204(9) 0.0142(9) -0.0028(7) 0.0023(7) -0.0021(8)
C8 0.0183(9) 0.0236(10) 0.0281(11) 0.0006(8) -0.0007(8) -0.0035(8)
C9 0.0196(9) 0.0209(9) 0.0169(9) 0.0019(7) 0.0018(7) 0.0016(7)
C10 0.0209(9) 0.0166(9) 0.0185(10) -0.0013(7) -0.0017(7) -0.0011(7)
C11 0.0201(10) 0.0222(9) 0.0230(10) -0.0021(8) -0.0033(8) -0.0026(8)
C12 0.0289(11) 0.0197(9) 0.0248(10) -0.0010(8) 0.0014(8) -0.0006(8)
C13 0.0266(11) 0.0295(11) 0.0312(12) 0.0032(9) 0.0022(9) 0.0090(9)
C14 0.0385(12) 0.0222(10) 0.0324(12) 0.0017(8) 0.0060(10) 0.0088(9)
C15 0.0218(9) 0.0267(10) 0.0198(10) 0.0022(8) -0.0044(8) 0.0029(8)
C16 0.0223(10) 0.0209(9) 0.0171(9) 0.0034(7) -0.0011(7) 0.0016(8)
C17 0.0218(10) 0.0182(9) 0.0134(9) -0.0012(7) -0.0010(7) 0.0008(7)
C18 0.0205(9) 0.0209(9) 0.0133(9) -0.0026(7) 0.0010(7) -0.0009(7)
C19 0.0228(9) 0.0206(9) 0.0196(10) -0.0015(8) 0.0011(8) -0.0004(8)
C20 0.0248(10) 0.0245(9) 0.0155(9) 0.0014(8) -0.0010(8) -0.0001(8)
C21 0.0264(10) 0.0301(10) 0.0179(10) 0.0024(8) 0.0012(8) -0.0071(8)
C22 0.0248(10) 0.0281(10) 0.0199(10) -0.0009(8) 0.0001(8) 0.0046(8)
C23 0.0205(10) 0.0369(11) 0.0176(10) -0.0030(8) 0.0004(8) -0.0016(9)
C24 0.0222(10) 0.0441(13) 0.0398(14) -0.0070(11) -0.0042(9) 0.0059(10)
C25 0.0226(11) 0.0437(13) 0.0406(14) -0.0048(11) 0.0041(10) -0.0059(10)

loop_
_atom_type_symbol
_atom_type_description
_atom_type_scat_dispersion_real
_atom_type_scat_dispersion_imag
_atom_type_scat_source
C C 0.0181 0.0091 'International Tables Vol C Tables 4.2.6.8 and 6.1.1.4'
H H 0.0000 0.0000 'International Tables Vol C Tables 4.2.6.8 and 6.1.1.4'
N N 0.0311 0.0180 'International Tables Vol C Tables 4.2.6.8 and 6.1.1.4'
O O 0.0492 0.0322 'International Tables Vol C Tables 4.2.6.8 and 6.1.1.4'
S S 0.3331 0.5567 'International Tables Vol C Tables 4.2.6.8 and 6.1.1.4'

loop_
_geom_angle_atom_site_label_1
_geom_angle_atom_site_label_2
_geom_angle_atom_site_label_3
_geom_angle
_geom_angle_site_symmetry_1
_geom_angle_site_symmetry_3
_geom_angle_publ_flag
O1 S1 N2 106.34(9) . . ?
O1 S1 C32 107.88(9) . . ?
O2 S1 O1 120.07(9) . . ?
O2 S1 N2 106.70(9) . . ?
O2 S1 C32 108.22(9) . . ?
N2 S1 C32 106.96(9) . . ?
C48 N1 C49 119.4(2) . . ?
C48 N1 C50 120.82(19) . . ?
C50 N1 C49 119.00(19) . . ?
C33 N2 S1 119.80(14) . . ?
C34 N2 S1 118.70(13) . . ?
C34 N2 C33 108.08(16) . . ?
H26A C26 H26B 109.5 . . ?
H26A C26 H26C 109.5 . . ?
H26B C26 H26C 109.5 . . ?
C27 C26 H26A 109.5 . . ?
C27 C26 H26B 109.5 . . ?
C27 C26 H26C 109.5 . . ?
C28 C27 C26 119.7(2) . . ?
C28 C27 C29 118.4(2) . . ?
C29 C27 C26 122.0(2) . . ?
C27 C28 H28 119.4 . . ?
C31 C28 C27 121.2(2) . . ?
C31 C28 H28 119.4 . . ?
C27 C29 H29 119.5 . . ?
C30 C29 C27 121.0(2) . . ?
C30 C29 H29 119.5 . . ?
C29 C30 H30 120.4 . . ?
C29 C30 C32 119.14(19) . . ?
C32 C30 H30 120.4 . . ?
C28 C31 H31 120.2 . . ?
C28 C31 C32 119.6(2) . . ?
C32 C31 H31 120.2 . . ?
C30 C32 S1 121.05(15) . . ?
C31 C32 S1 118.24(16) . . ?
C31 C32 C30 120.55(19) . . ?
N2 C33 H33A 110.9 . . ?
N2 C33 H33B 110.9 . . ?
N2 C33 C36 104.08(16) . . ?
H33A C33 H33B 109.0 . . ?
C36 C33 H33A 110.9 . . ?
C36 C33 H33B 110.9 . . ?
N2 C34 H34A 111.4 . . ?
N2 C34 H34B 111.4 . . ?
N2 C34 C35 101.86(16) . . ?
H34A C34 H34B 109.3 . . ?
C35 C34 H34A 111.4 . . ?
C35 C34 H34B 111.4 . . ?
C34 C35 H35 109.9 . . ?
C34 C35 C36 103.46(16) . . ?
C34 C35 C37 116.75(18) . . ?
C36 C35 H35 109.9 . . ?
C36 C35 C37 106.66(16) . . ?
C37 C35 H35 109.9 . . ?
C33 C36 C35 105.82(16) . . ?
C33 C36 H36 109.6 . . ?
C35 C36 H36 109.6 . . ?
C42 C36 C33 117.15(17) . . ?
C42 C36 C35 104.89(16) . . ?
C42 C36 H36 109.6 . . ?
C35 C37 H37 108.6 . . ?
C38 C37 C35 118.71(17) . . ?
C38 C37 H37 108.6 . . ?
C38 C37 C39 105.44(17) . . ?
C39 C37 C35 106.36(16) . . ?
C39 C37 H37 108.6 . . ?
C37 C38 H38A 110.8 . . ?
C37 C38 H38B 110.8 . . ?
H38A C38 H38B 108.8 . . ?
C40 C38 C37 104.89(17) . . ?
C40 C38 H38A 110.8 . . ?
C40 C38 H38B 110.8 . . ?
C37 C39 H39 108.8 . . ?
C41 C39 C37 104.29(16) . . ?
C41 C39 H39 108.8 . . ?
C41 C39 C42 120.23(16) . . ?
C42 C39 C37 105.43(16) . . ?
C42 C39 H39 108.8 . . ?
C38 C40 H40A 111.2 . . ?
C38 C40 H40B 111.2 . . ?
C38 C40 C41 102.62(17) . . ?
H40A C40 H40B 109.2 . . ?
C41 C40 H40A 111.2 . . ?
C41 C40 H40B 111.2 . . ?
C39 C41 H41A 111.4 . . ?
C39 C41 H41B 111.4 . . ?
C40 C41 C39 102.09(17) . . ?
C40 C41 H41A 111.4 . . ?
C40 C41 H41B 111.4 . . ?
H41A C41 H41B 109.2 . . ?
C36 C42 H42 105.0 . . ?
C39 C42 C36 105.76(16) . . ?
C39 C42 H42 105.0 . . ?
C43 C42 C36 117.12(17) . . ?
C43 C42 C39 117.65(17) . . ?
C43 C42 H42 105.0 . . ?
C44 C43 C42 121.73(19) . . ?
C45 C43 C42 121.97(18) . . ?
C45 C43 C44 116.08(19) . . ?
C43 C44 H44 118.9 . . ?
C47 C44 C43 122.1(2) . . ?
C47 C44 H44 118.9 . . ?
C43 C45 H45 118.7 . . ?
C46 C45 C43 122.61(19) . . ?
C46 C45 H45 118.7 . . ?
C45 C46 H46 119.5 . . ?
C45 C46 C48 121.01(19) . . ?
C48 C46 H46 119.5 . . ?
C44 C47 H47 119.2 . . ?
C44 C47 C48 121.63(19) . . ?
C48 C47 H47 119.2 . . ?
N1 C48 C46 122.0(2) . . ?
N1 C48 C47 121.5(2) . . ?
C47 C48 C46 116.53(19) . . ?
N1 C49 H49A 109.5 . . ?
N1 C49 H49B 109.5 . . ?
N1 C49 H49C 109.5 . . ?
H49A C49 H49B 109.5 . . ?
H49A C49 H49C 109.5 . . ?
H49B C49 H49C 109.5 . . ?
N1 C50 H50A 109.5 . . ?
N1 C50 H50B 109.5 . . ?
N1 C50 H50C 109.5 . . ?
H50A C50 H50B 109.5 . . ?
H50A C50 H50C 109.5 . . ?
H50B C50 H50C 109.5 . . ?
O3 S2 O4 120.47(9) . . ?
O3 S2 N3 106.50(9) . . ?
O3 S2 C7 106.96(9) . . ?
O4 S2 N3 106.66(9) . . ?
O4 S2 C7 106.25(9) . . ?
N3 S2 C7 109.79(9) . . ?
C8 N3 S2 121.38(13) . . ?
C8 N3 C9 108.51(15) . . ?
C9 N3 S2 120.98(13) . . ?
C23 N4 C24 120.4(2) . . ?
C23 N4 C25 119.5(2) . . ?
C24 N4 C25 118.88(19) . . ?
H1A C1 H1B 109.5 . . ?
H1A C1 H1C 109.5 . . ?
H1B C1 H1C 109.5 . . ?
C2 C1 H1A 109.5 . . ?
C2 C1 H1B 109.5 . . ?
C2 C1 H1C 109.5 . . ?
C3 C2 C1 120.30(19) . . ?
C4 C2 C1 121.35(19) . . ?
C4 C2 C3 118.32(19) . . ?
C2 C3 H3 119.6 . . ?
C6 C3 C2 120.78(19) . . ?
C6 C3 H3 119.6 . . ?
C2 C4 H4 119.2 . . ?
C5 C4 C2 121.61(19) . . ?
C5 C4 H4 119.2 . . ?
C4 C5 H5 120.4 . . ?
C7 C5 C4 119.12(19) . . ?
C7 C5 H5 120.4 . . ?
C3 C6 H6 120.1 . . ?
C3 C6 C7 119.72(18) . . ?
C7 C6 H6 120.1 . . ?
C5 C7 S2 119.43(15) . . ?
C5 C7 C6 120.40(18) . . ?
C6 C7 S2 120.04(15) . . ?
N3 C8 H8A 111.5 . . ?
N3 C8 H8B 111.5 . . ?
N3 C8 C11 101.19(15) . . ?
H8A C8 H8B 109.3 . . ?
C11 C8 H8A 111.5 . . ?
C11 C8 H8B 111.5 . . ?
N3 C9 H9A 111.0 . . ?
N3 C9 H9B 111.0 . . ?
N3 C9 C10 103.65(15) . . ?
H9A C9 H9B 109.0 . . ?
C10 C9 H9A 111.0 . . ?
C10 C9 H9B 111.0 . . ?
C9 C10 H10 109.9 . . ?
C9 C10 C11 105.33(15) . . ?
C11 C10 H10 109.9 . . ?
C17 C10 C9 116.52(16) . . ?
C17 C10 H10 109.9 . . ?
C17 C10 C11 105.04(15) . . ?
C8 C11 C10 103.74(16) . . ?
C8 C11 H11 109.8 . . ?
C8 C11 C15 117.03(17) . . ?
C10 C11 H11 109.8 . . ?
C10 C11 C15 106.42(15) . . ?
C15 C11 H11 109.8 . . ?
H12A C12 H12B 109.3 . . ?
C14 C12 H12A 111.5 . . ?
C14 C12 H12B 111.5 . . ?
C16 C12 H12A 111.5 . . ?
C16 C12 H12B 111.5 . . ?
C16 C12 C14 101.42(17) . . ?
H13A C13 H13B 108.8 . . ?
C14 C13 H13A 110.7 . . ?
C14 C13 H13B 110.7 . . ?
C14 C13 C15 105.03(17) . . ?
C15 C13 H13A 110.7 . . ?
C15 C13 H13B 110.7 . . ?
C12 C14 H14A 111.1 . . ?
C12 C14 H14B 111.1 . . ?
C13 C14 C12 103.40(16) . . ?
C13 C14 H14A 111.1 . . ?
C13 C14 H14B 111.1 . . ?
H14A C14 H14B 109.0 . . ?
C11 C15 H15 108.5 . . ?
C13 C15 C11 118.97(17) . . ?
C13 C15 H15 108.5 . . ?
C13 C15 C16 105.44(16) . . ?
C16 C15 C11 106.52(15) . . ?
C16 C15 H15 108.5 . . ?
C12 C16 C15 104.75(16) . . ?
C12 C16 H16 108.6 . . ?
C12 C16 C17 120.42(16) . . ?
C15 C16 H16 108.6 . . ?
C17 C16 C15 105.18(15) . . ?
C17 C16 H16 108.6 . . ?
C10 C17 C16 105.68(15) . . ?
C10 C17 H17 105.1 . . ?
C16 C17 H17 105.1 . . ?
C18 C17 C10 117.07(16) . . ?
C18 C17 C16 117.37(16) . . ?
C18 C17 H17 105.1 . . ?
C19 C18 C17 121.84(17) . . ?
C20 C18 C17 121.28(17) . . ?
C20 C18 C19 116.65(18) . . ?
C18 C19 H19 119.0 . . ?
C22 C19 C18 122.00(19) . . ?
C22 C19 H19 119.0 . . ?
C18 C20 H20 119.0 . . ?
C21 C20 C18 121.97(19) . . ?
C21 C20 H20 119.0 . . ?
C20 C21 H21 119.4 . . ?
C20 C21 C23 121.27(19) . . ?
C23 C21 H21 119.4 . . ?
C19 C22 H22 119.4 . . ?
C19 C22 C23 121.2(2) . . ?
C23 C22 H22 119.4 . . ?
N4 C23 C21 121.74(19) . . ?
N4 C23 C22 121.3(2) . . ?
C22 C23 C21 116.91(19) . . ?
N4 C24 H24A 109.5 . . ?
N4 C24 H24B 109.5 . . ?
N4 C24 H24C 109.5 . . ?
H24A C24 H24B 109.5 . . ?
H24A C24 H24C 109.5 . . ?
H24B C24 H24C 109.5 . . ?
N4 C25 H25A 109.5 . . ?
N4 C25 H25B 109.5 . . ?
N4 C25 H25C 109.5 . . ?
H25A C25 H25B 109.5 . . ?
H25A C25 H25C 109.5 . . ?
H25B C25 H25C 109.5 . . ?

loop_
_geom_bond_atom_site_label_1
_geom_bond_atom_site_label_2
_geom_bond_distance
_geom_bond_site_symmetry_2
_geom_bond_publ_flag
S1 O1 1.4349(14) . ?
S1 O2 1.4332(16) . ?
S1 N2 1.6263(17) . ?
S1 C32 1.761(2) . ?
N1 C48 1.384(3) . ?
N1 C49 1.454(3) . ?
N1 C50 1.426(3) . ?
N2 C33 1.484(2) . ?
N2 C34 1.477(3) . ?
C26 H26A 0.9600 . ?
C26 H26B 0.9600 . ?
C26 H26C 0.9600 . ?
C26 C27 1.507(3) . ?
C27 C28 1.392(3) . ?
C27 C29 1.396(3) . ?
C28 H28 0.9300 . ?
C28 C31 1.380(3) . ?
C29 H29 0.9300 . ?
C29 C30 1.389(3) . ?
C30 H30 0.9300 . ?
C30 C32 1.391(3) . ?
C31 H31 0.9300 . ?
C31 C32 1.384(3) . ?
C33 H33A 0.9700 . ?
C33 H33B 0.9700 . ?
C33 C36 1.542(3) . ?
C34 H34A 0.9700 . ?
C34 H34B 0.9700 . ?
C34 C35 1.522(3) . ?
C35 H35 0.9800 . ?
C35 C36 1.555(3) . ?
C35 C37 1.564(3) . ?
C36 H36 0.9800 . ?
C36 C42 1.536(3) . ?
C37 H37 0.9800 . ?
C37 C38 1.550(3) . ?
C37 C39 1.564(3) . ?
C38 H38A 0.9700 . ?
C38 H38B 0.9700 . ?
C38 C40 1.530(3) . ?
C39 H39 0.9800 . ?
C39 C41 1.533(3) . ?
C39 C42 1.540(3) . ?
C40 H40A 0.9700 . ?
C40 H40B 0.9700 . ?
C40 C41 1.530(3) . ?
C41 H41A 0.9700 . ?
C41 H41B 0.9700 . ?
C42 H42 0.9800 . ?
C42 C43 1.516(3) . ?
C43 C44 1.395(3) . ?
C43 C45 1.392(3) . ?
C44 H44 0.9300 . ?
C44 C47 1.384(3) . ?
C45 H45 0.9300 . ?
C45 C46 1.387(3) . ?
C46 H46 0.9300 . ?
C46 C48 1.404(3) . ?
C47 H47 0.9300 . ?
C47 C48 1.401(3) . ?
C49 H49A 0.9600 . ?
C49 H49B 0.9600 . ?
C49 H49C 0.9600 . ?
C50 H50A 0.9600 . ?
C50 H50B 0.9600 . ?
C50 H50C 0.9600 . ?
S2 O3 1.4343(15) . ?
S2 O4 1.4343(15) . ?
S2 N3 1.6161(17) . ?
S2 C7 1.7734(19) . ?
N3 C8 1.472(3) . ?
N3 C9 1.475(2) . ?
N4 C23 1.385(3) . ?
N4 C24 1.426(3) . ?
N4 C25 1.437(3) . ?
C1 H1A 0.9600 . ?
C1 H1B 0.9600 . ?
C1 H1C 0.9600 . ?
C1 C2 1.507(3) . ?
C2 C3 1.397(3) . ?
C2 C4 1.389(3) . ?
C3 H3 0.9300 . ?
C3 C6 1.386(3) . ?
C4 H4 0.9300 . ?
C4 C5 1.387(3) . ?
C5 H5 0.9300 . ?
C5 C7 1.388(3) . ?
C6 H6 0.9300 . ?
C6 C7 1.390(3) . ?
C8 H8A 0.9700 . ?
C8 H8B 0.9700 . ?
C8 C11 1.518(3) . ?
C9 H9A 0.9700 . ?
C9 H9B 0.9700 . ?
C9 C10 1.550(3) . ?
C10 H10 0.9800 . ?
C10 C11 1.553(3) . ?
C10 C17 1.534(3) . ?
C11 H11 0.9800 . ?
C11 C15 1.565(3) . ?
C12 H12A 0.9700 . ?
C12 H12B 0.9700 . ?
C12 C14 1.532(3) . ?
C12 C16 1.533(3) . ?
C13 H13A 0.9700 . ?
C13 H13B 0.9700 . ?
C13 C14 1.528(3) . ?
C13 C15 1.546(3) . ?
C14 H14A 0.9700 . ?
C14 H14B 0.9700 . ?
C15 H15 0.9800 . ?
C15 C16 1.558(3) . ?
C16 H16 0.9800 . ?
C16 C17 1.537(3) . ?
C17 H17 0.9800 . ?
C17 C18 1.511(3) . ?
C18 C19 1.397(3) . ?
C18 C20 1.396(3) . ?
C19 H19 0.9300 . ?
C19 C22 1.386(3) . ?
C20 H20 0.9300 . ?
C20 C21 1.382(3) . ?
C21 H21 0.9300 . ?
C21 C23 1.407(3) . ?
C22 H22 0.9300 . ?
C22 C23 1.399(3) . ?
C24 H24A 0.9600 . ?
C24 H24B 0.9600 . ?
C24 H24C 0.9600 . ?
C25 H25A 0.9600 . ?
C25 H25B 0.9600 . ?
C25 H25C 0.9600 . ?
